data_2212342
loop_
_publ_author_name
'K. Chinnakali'
'M. Poornachandran'
'R. Raghunathan'
'Hoong-Kun Fun'

_publ_section_title
;
 2-[<i>N</i>-(Prop-2-ynyl)-<i>N</i>-tosylamino]ethanol
;
_journal_coeditor_code RZ2109
_journal_issue 2
_journal_name_full 'Acta Crystallographica Section E'
_journal_page_first o980
_journal_page_last o981
_journal_paper_doi 10.1107/S1600536807003698
_journal_volume 63
_journal_year 2007
_chemical_formula_iupac 'C12 H15 N O3 S'
_chemical_formula_moiety 'C12 H15 N O3 S'
_chemical_formula_sum 'C12 H15 N O3 S'
_chemical_formula_weight 253.31
_chemical_name_systematic
;
2-[N-(Prop-2-ynyl)-N-tosylamino]ethanol
;
_space_group_IT_number 14
_symmetry_cell_setting monoclinic
_symmetry_space_group_name_Hall '-P 2ybc'
_symmetry_space_group_name_H-M 'P 1 21/c 1'
_atom_sites_solution_hydrogens geom
_atom_sites_solution_primary direct
_atom_sites_solution_secondary difmap
_audit_creation_method SHELXL-97
_cell_angle_alpha 90.00
_cell_angle_beta 97.8970(10)
_cell_angle_gamma 90.00
_cell_formula_units_Z 4
_cell_length_a 8.3174(2)
_cell_length_b 20.3109(4)
_cell_length_c 7.43330(10)
_cell_measurement_reflns_used 5605
_cell_measurement_temperature 100.00(10)
_cell_measurement_theta_max 39.98
_cell_measurement_theta_min 2.47
_cell_volume 1243.83(4)
_computing_cell_refinement APEX2
_computing_data_collection 'APEX2 (Bruker, 2005)'
_computing_data_reduction 'SAINT (Bruker, 2005)'
_computing_molecular_graphics SHELXTL
_computing_publication_material
;
SHELXTL and PLATON (Spek, 2003)
;
_computing_structure_refinement SHELXTL
_computing_structure_solution 'SHELXTL (Sheldrick, 1998)'
_diffrn_ambient_temperature 100.00(10)
_diffrn_detector_area_resol_mean 8.33
_diffrn_measured_fraction_theta_full 0.996
_diffrn_measured_fraction_theta_max 0.996
_diffrn_measurement_device_type
;
Bruker SMART APEX2 CCD
;
_diffrn_measurement_method \w
_diffrn_radiation_monochromator graphite
_diffrn_radiation_source 'fine-focus sealed tube'
_diffrn_radiation_type MoK\a
_diffrn_radiation_wavelength 0.71073
_diffrn_reflns_av_R_equivalents 0.0278
_diffrn_reflns_av_sigmaI/netI 0.0283
_diffrn_reflns_limit_h_max 12
_diffrn_reflns_limit_h_min -14
_diffrn_reflns_limit_k_max 33
_diffrn_reflns_limit_k_min -34
_diffrn_reflns_limit_l_max 12
_diffrn_reflns_limit_l_min -12
_diffrn_reflns_number 26785
_diffrn_reflns_theta_full 37.50
_diffrn_reflns_theta_max 37.50
_diffrn_reflns_theta_min 2.01
_diffrn_standards_number 0
_exptl_absorpt_coefficient_mu 0.256
_exptl_absorpt_correction_T_max 0.8994
_exptl_absorpt_correction_T_min 0.8031
_exptl_absorpt_correction_type multi-scan
_exptl_absorpt_process_details '(SADABS; Bruker, 2005)'
_exptl_crystal_colour colourless
_exptl_crystal_density_diffrn 1.353
_exptl_crystal_density_method 'not measured'
_exptl_crystal_description Block
_exptl_crystal_F_000 536
_exptl_crystal_size_max 0.51
_exptl_crystal_size_mid 0.44
_exptl_crystal_size_min 0.42
_refine_diff_density_max 0.550
_refine_diff_density_min -0.415
_refine_ls_extinction_method none
_refine_ls_goodness_of_fit_ref 1.045
_refine_ls_hydrogen_treatment mixed
_refine_ls_matrix_type full
_refine_ls_number_parameters 163
_refine_ls_number_reflns 6524
_refine_ls_number_restraints 0
_refine_ls_restrained_S_all 1.045
_refine_ls_R_factor_all 0.0450
_refine_ls_R_factor_gt 0.0356
_refine_ls_shift/su_max 0.001
_refine_ls_shift/su_mean 0.000
_refine_ls_structure_factor_coef Fsqd
_refine_ls_weighting_details 'calc w=1/[\s^2^(Fo^2^)+(0.0505P)^2^+0.279P] where P=(Fo^2^+2Fc^2^)/3'
_refine_ls_weighting_scheme calc
_refine_ls_wR_factor_gt 0.0957
_refine_ls_wR_factor_ref 0.1013
_reflns_number_gt 5480
_reflns_number_total 6524
_reflns_threshold_expression I>2\s(I)
_cod_data_source_file rz2109.cif
_cod_data_source_block I
_cod_depositor_comments
;
The following automatic conversions were performed:
'_symmetry_cell_setting' value 'Monoclinic' changed to 'monoclinic'
according to '/home/saulius/struct/CIF-dictionaries/cif_core.dic'
dictionary named 'cif_core.dic' version 2.4.1 from 2010-06-29.

Automatic conversion script
Id: cif_fix_enum 1527 2010-12-29 10:47:43Z saulius 

The following automatic conversions were performed:

'_symmetry_cell_setting' value 'Monoclinic' changed to 'monoclinic'
according to /home/saulius/struct/CIF-dictionaries/cif_core.dic
dictionary named 'cif_core.dic' version 2.4.1 from 2010-06-29.

Automatic conversion script
Id: cif_fix_values 1715 2011-07-08 13:25:40Z adriana 
;
_cod_original_sg_symbol_H-M 'P 21/c'
_cod_database_code 2212342
_cod_database_fobs_code 2212342

loop_
_symmetry_equiv_pos_as_xyz
'x, y, z'
'-x, y+1/2, -z+1/2'
'-x, -y, -z'
'x, -y-1/2, z-1/2'

loop_
_atom_site_type_symbol
_atom_site_label
_atom_site_fract_x
_atom_site_fract_y
_atom_site_fract_z
_atom_site_U_iso_or_equiv
_atom_site_adp_type
_atom_site_calc_flag
_atom_site_refinement_flags
_atom_site_occupancy
S S1 0.13418(2) 0.098105(9) 0.09111(2) 0.01326(5) Uani d . 1
O O1 0.15823(8) 0.03918(3) 0.19869(8) 0.01876(11) Uani d . 1
O O2 -0.00637(7) 0.13823(3) 0.10115(9) 0.01967(12) Uani d . 1
O O3 -0.14118(8) 0.07185(3) -0.42367(9) 0.02029(12) Uani d . 1
H H3O -0.1310(17) 0.0405(7) -0.347(2) 0.029(3) Uiso d . 1
N N1 0.12613(8) 0.07507(3) -0.12144(9) 0.01288(11) Uani d . 1
C C1 0.30783(9) 0.14755(4) 0.14308(10) 0.01359(12) Uani d . 1
C C2 0.30070(10) 0.21386(4) 0.09327(11) 0.01600(13) Uani d . 1
H H2 0.2009 0.2331 0.0412 0.019 Uiso calc R 1
C C3 0.44159(10) 0.25134(4) 0.12097(12) 0.01723(13) Uani d . 1
H H3 0.4377 0.2965 0.0869 0.021 Uiso calc R 1
C C4 0.58893(10) 0.22375(4) 0.19822(11) 0.01633(13) Uani d . 1
C C5 0.59290(10) 0.15743(4) 0.24753(12) 0.01852(14) Uani d . 1
H H5 0.6925 0.1382 0.3001 0.022 Uiso calc R 1
C C6 0.45315(10) 0.11898(4) 0.22088(11) 0.01702(13) Uani d . 1
H H6 0.4568 0.0739 0.2552 0.020 Uiso calc R 1
C C7 0.74012(11) 0.26542(4) 0.23074(13) 0.02185(15) Uani d . 1
H H7A 0.8359 0.2374 0.2295 0.033 Uiso calc R 1
H H7B 0.7457 0.2872 0.3490 0.033 Uiso calc R 1
H H7C 0.7371 0.2987 0.1349 0.033 Uiso calc R 1
C C8 0.23992(9) 0.02282(4) -0.16186(11) 0.01542(13) Uani d . 1
H H8A 0.2670 -0.0050 -0.0525 0.019 Uiso calc R 1
H H8B 0.1849 -0.0055 -0.2600 0.019 Uiso calc R 1
C C9 0.39119(10) 0.04799(4) -0.21734(12) 0.01902(14) Uani d . 1
C C10 0.51248(12) 0.06759(5) -0.26912(16) 0.0275(2) Uani d . 1
H H10 0.609(2) 0.0862(8) -0.307(2) 0.041(4) Uiso d . 1
C C11 0.09451(9) 0.12780(4) -0.25815(11) 0.01479(12) Uani d . 1
H H11A 0.1983 0.1490 -0.2764 0.018 Uiso calc R 1
H H11B 0.0241 0.1617 -0.2138 0.018 Uiso calc R 1
C C12 0.01277(10) 0.10042(4) -0.43722(11) 0.01753(14) Uani d . 1
H H12A -0.0013 0.1363 -0.5281 0.021 Uiso calc R 1
H H12B 0.0840 0.0667 -0.4809 0.021 Uiso calc R 1

loop_
_atom_site_aniso_label
_atom_site_aniso_U_11
_atom_site_aniso_U_22
_atom_site_aniso_U_33
_atom_site_aniso_U_12
_atom_site_aniso_U_13
_atom_site_aniso_U_23
S1 0.01316(8) 0.01372(8) 0.01337(8) -0.00114(5) 0.00354(6) -0.00023(5)
O1 0.0231(3) 0.0171(3) 0.0163(3) -0.0042(2) 0.0037(2) 0.00373(19)
O2 0.0151(2) 0.0232(3) 0.0220(3) 0.0023(2) 0.0070(2) -0.0033(2)
O3 0.0198(3) 0.0195(3) 0.0199(3) -0.0032(2) -0.0032(2) 0.0042(2)
N1 0.0132(2) 0.0122(2) 0.0133(3) 0.00053(19) 0.0018(2) -0.00028(19)
C1 0.0146(3) 0.0120(3) 0.0141(3) -0.0006(2) 0.0016(2) -0.0011(2)
C2 0.0160(3) 0.0128(3) 0.0187(3) 0.0009(2) 0.0010(2) 0.0003(2)
C3 0.0186(3) 0.0128(3) 0.0199(3) -0.0013(2) 0.0015(3) 0.0003(2)
C4 0.0163(3) 0.0150(3) 0.0175(3) -0.0021(2) 0.0016(2) -0.0024(2)
C5 0.0162(3) 0.0153(3) 0.0226(4) -0.0002(2) -0.0026(3) -0.0015(3)
C6 0.0173(3) 0.0122(3) 0.0205(3) 0.0004(2) -0.0012(3) 0.0002(2)
C7 0.0185(3) 0.0194(4) 0.0273(4) -0.0055(3) 0.0019(3) -0.0026(3)
C8 0.0159(3) 0.0126(3) 0.0181(3) 0.0012(2) 0.0036(2) -0.0006(2)
C9 0.0174(3) 0.0170(3) 0.0233(4) 0.0041(3) 0.0052(3) 0.0011(3)
C10 0.0208(4) 0.0225(4) 0.0416(5) 0.0048(3) 0.0123(4) 0.0067(4)
C11 0.0146(3) 0.0134(3) 0.0163(3) 0.0005(2) 0.0018(2) 0.0022(2)
C12 0.0188(3) 0.0206(3) 0.0133(3) 0.0007(3) 0.0026(2) 0.0020(2)

loop_
_atom_type_symbol
_atom_type_description
_atom_type_scat_dispersion_real
_atom_type_scat_dispersion_imag
_atom_type_scat_source
C C 0.0033 0.0016 'International Tables Vol C Tables 4.2.6.8 and 6.1.1.4'
H H 0.0000 0.0000 'International Tables Vol C Tables 4.2.6.8 and 6.1.1.4'
N N 0.0061 0.0033 'International Tables Vol C Tables 4.2.6.8 and 6.1.1.4'
O O 0.0106 0.0060 'International Tables Vol C Tables 4.2.6.8 and 6.1.1.4'
S S 0.1246 0.1234 'International Tables Vol C Tables 4.2.6.8 and 6.1.1.4'

loop_
_geom_angle_atom_site_label_1
_geom_angle_atom_site_label_2
_geom_angle_atom_site_label_3
_geom_angle
_geom_angle_publ_flag
O2 S1 O1 119.71(4) y
O2 S1 N1 106.63(4) ?
O1 S1 N1 106.41(4) ?
O2 S1 C1 108.34(4) ?
O1 S1 C1 107.81(4) ?
N1 S1 C1 107.35(3) ?
C12 O3 H3O 110.2(10) ?
C11 N1 C8 116.06(6) y
C11 N1 S1 115.87(5) y
C8 N1 S1 117.22(5) y
C6 C1 C2 120.99(7) ?
C6 C1 S1 119.54(6) ?
C2 C1 S1 119.29(6) ?
C3 C2 C1 119.03(7) ?
C3 C2 H2 120.5 ?
C1 C2 H2 120.5 ?
C2 C3 C4 121.04(7) ?
C2 C3 H3 119.5 ?
C4 C3 H3 119.5 ?
C5 C4 C3 118.88(7) ?
C5 C4 C7 120.72(8) ?
C3 C4 C7 120.39(7) ?
C6 C5 C4 121.01(8) ?
C6 C5 H5 119.5 ?
C4 C5 H5 119.5 ?
C5 C6 C1 119.04(7) ?
C5 C6 H6 120.5 ?
C1 C6 H6 120.5 ?
C4 C7 H7A 109.5 ?
C4 C7 H7B 109.5 ?
H7A C7 H7B 109.5 ?
C4 C7 H7C 109.5 ?
H7A C7 H7C 109.5 ?
H7B C7 H7C 109.5 ?
C9 C8 N1 113.81(6) ?
C9 C8 H8A 108.8 ?
N1 C8 H8A 108.8 ?
C9 C8 H8B 108.8 ?
N1 C8 H8B 108.8 ?
H8A C8 H8B 107.7 ?
C10 C9 C8 177.48(11) ?
C9 C10 H10 175.9(10) ?
N1 C11 C12 110.79(6) ?
N1 C11 H11A 109.5 ?
C12 C11 H11A 109.5 ?
N1 C11 H11B 109.5 ?
C12 C11 H11B 109.5 ?
H11A C11 H11B 108.1 ?
O3 C12 C11 112.79(6) ?
O3 C12 H12A 109.0 ?
C11 C12 H12A 109.0 ?
O3 C12 H12B 109.0 ?
C11 C12 H12B 109.0 ?
H12A C12 H12B 107.8 ?

loop_
_geom_bond_atom_site_label_1
_geom_bond_atom_site_label_2
_geom_bond_distance
_geom_bond_publ_flag
S1 O2 1.4354(6) y
S1 O1 1.4380(6) y
S1 N1 1.6403(7) y
S1 C1 1.7580(8) y
O3 C12 1.4220(10) y
O3 H3O 0.849(15) ?
N1 C11 1.4749(10) y
N1 C8 1.4800(9) y
C1 C6 1.3929(11) ?
C1 C2 1.3959(11) ?
C2 C3 1.3888(11) ?
C2 H2 0.95 ?
C3 C4 1.3972(12) ?
C3 H3 0.95 ?
C4 C5 1.3953(12) ?
C4 C7 1.5076(11) ?
C5 C6 1.3917(11) ?
C5 H5 0.95 ?
C6 H6 0.95 ?
C7 H7A 0.98 ?
C7 H7B 0.98 ?
C7 H7C 0.98 ?
C8 C9 1.4687(11) y
C8 H8A 0.99 ?
C8 H8B 0.99 ?
C9 C10 1.1962(12) y
C10 H10 0.960(17) ?
C11 C12 1.5148(12) ?
C11 H11A 0.99 ?
C11 H11B 0.99 ?
C12 H12A 0.99 ?
C12 H12B 0.99 ?

loop_
_geom_hbond_atom_site_label_D
_geom_hbond_atom_site_label_H
_geom_hbond_atom_site_label_A
_geom_hbond_site_symmetry_A
_geom_hbond_distance_DH
_geom_hbond_distance_HA
_geom_hbond_distance_DA
_geom_hbond_angle_DHA
O3 H3O N1 . 0.850(10) 2.620(10) 2.9363(9) 103.0(10)
O3 H3O O1 3_555 0.850(10) 1.990(10) 2.8227(9) 166.0(10)
C6 H6 O1 . 0.95 2.56 2.9258(11) 103
C8 H8A O1 . 0.99 2.36 2.8732(10) 111
C10 H10 O3 1_655 0.96(2) 2.38(2) 3.2457(12) 150.0(10)
C11 H11B O2 . 0.99 2.44 2.9151(10) 109

loop_
_geom_torsion_atom_site_label_1
_geom_torsion_atom_site_label_2
_geom_torsion_atom_site_label_3
_geom_torsion_atom_site_label_4
_geom_torsion
_geom_torsion_publ_flag
O2 S1 N1 C11 48.55(6) ?
O1 S1 N1 C11 177.39(5) ?
C1 S1 N1 C11 -67.39(6) y
O2 S1 N1 C8 -168.47(5) ?
O1 S1 N1 C8 -39.62(6) ?
C1 S1 N1 C8 75.60(6) y
O2 S1 C1 C6 151.59(6) ?
O1 S1 C1 C6 20.67(7) ?
N1 S1 C1 C6 -93.61(7) ?
O2 S1 C1 C2 -33.15(7) ?
O1 S1 C1 C2 -164.07(6) ?
N1 S1 C1 C2 81.66(7) ?
C6 C1 C2 C3 0.51(12) ?
S1 C1 C2 C3 -174.69(6) ?
C1 C2 C3 C4 -0.29(12) ?
C2 C3 C4 C5 0.05(12) ?
C2 C3 C4 C7 -178.81(8) ?
C3 C4 C5 C6 -0.02(12) ?
C7 C4 C5 C6 178.84(8) ?
C4 C5 C6 C1 0.23(12) ?
C2 C1 C6 C5 -0.47(12) ?
S1 C1 C6 C5 174.71(6) ?
C11 N1 C8 C9 48.46(9) ?
S1 N1 C8 C9 -94.46(7) ?
C8 N1 C11 C12 63.47(8) ?
S1 N1 C11 C12 -153.11(5) y
N1 C11 C12 O3 61.93(8) y

loop_
_cod_related_entry_id
_cod_related_entry_database
_cod_related_entry_code
1 ChemSpider 21125325
